data_1546051
loop_
_publ_author_name
'Ramalhete, Susana'
'Foster, Jamie S.'
'Green, Hayley R.'
'Nartowski, Karol P.'
'Heinrich, Margaux'
'Martin, Peter'
'Khimyak, Yaroslav Z.'
'Lloyd, Gareth O.'

_publ_section_title
;
 FDHALO17: Halogen effects on the solid-state packing of phenylalanine
 derivatives and the resultant gelation properties
;
_journal_name_full 'Faraday Discuss.'
_journal_paper_doi 10.1039/C7FD00108H
_journal_year 2017
_chemical_absolute_configuration rm
_chemical_formula_moiety 'C9 H10 Br N O2, H2 O'
_chemical_formula_sum 'C9 H12 Br N O3'
_chemical_formula_weight 262.11
_chemical_name_systematic '4-bromophenylalanine '
_space_group_crystal_system monoclinic
_space_group_IT_number 4
_space_group_name_Hall 'P 2yb'
_space_group_name_H-M_alt 'P 1 21 1'
_symmetry_space_group_name_Hall 'P 2yb'
_symmetry_space_group_name_H-M 'P 1 21 1'
_atom_sites_solution_hydrogens mixed
_atom_sites_solution_primary direct
_audit_creation_date 2015-03-02
_audit_creation_method
;
Olex2 1.2
(compiled 2015.01.26 svn.r3150 for OlexSys, GUI svn.r4998)
;
_audit_update_record
;
2017-02-14 deposited with the CCDC.
2017-04-24 downloaded from the CCDC.
;
_cell_angle_alpha 90
_cell_angle_beta 97.947(3)
_cell_angle_gamma 90
_cell_formula_units_Z 2
_cell_length_a 6.3036(4)
_cell_length_b 5.3042(3)
_cell_length_c 15.9161(9)
_cell_measurement_reflns_used 8473
_cell_measurement_temperature 100
_cell_measurement_theta_max 32.11
_cell_measurement_theta_min 2.58
_cell_volume 527.05(5)
_computing_cell_refinement 'SAINT v7.68A (Bruker, 2009)'
_computing_data_reduction 'SAINT v7.68A (Bruker, 2009)'
_computing_molecular_graphics 'Olex2 (Dolomanov et al., 2009)'
_computing_publication_material 'Olex2 (Dolomanov et al., 2009)'
_computing_structure_refinement 'ShelXL (Sheldrick, 2008)'
_computing_structure_solution 'XS (Sheldrick, 2008)'
_diffrn_ambient_temperature 100
_diffrn_measured_fraction_theta_full 0.997
_diffrn_measured_fraction_theta_max 0.998
_diffrn_measurement_device_type 'Bruker APEX-II CCD'
_diffrn_measurement_method '\f and \w scans'
_diffrn_radiation_monochromator graphite
_diffrn_radiation_type MoK\a
_diffrn_radiation_wavelength 0.71073
_diffrn_reflns_av_R_equivalents 0.0251
_diffrn_reflns_av_unetI/netI 0.0369
_diffrn_reflns_Laue_measured_fraction_full 0.997
_diffrn_reflns_Laue_measured_fraction_max 0.998
_diffrn_reflns_limit_h_max 9
_diffrn_reflns_limit_h_min -9
_diffrn_reflns_limit_k_max 7
_diffrn_reflns_limit_k_min -7
_diffrn_reflns_limit_l_max 23
_diffrn_reflns_limit_l_min -23
_diffrn_reflns_number 15350
_diffrn_reflns_point_group_measured_fraction_full 0.996
_diffrn_reflns_point_group_measured_fraction_max 0.991
_diffrn_reflns_theta_full 26.000
_diffrn_reflns_theta_max 32.254
_diffrn_reflns_theta_min 3.263
_diffrn_standards_number 0
_exptl_absorpt_coefficient_mu 3.881
_exptl_absorpt_correction_T_max 0.7464
_exptl_absorpt_correction_T_min 0.5991
_exptl_absorpt_correction_type multi-scan
_exptl_absorpt_process_details
;
SADABS-2008/1 (Bruker,2008) was used for absorption correction.
wR2(int) was 0.0872 before and 0.0628 after correction.
The Ratio of minimum to maximum transmission is 0.8027.
The \l/2 correction factor is 0.0015.
;
_exptl_crystal_colour colourless
_exptl_crystal_colour_primary colourless
_exptl_crystal_density_diffrn 1.652
_exptl_crystal_description needle
_exptl_crystal_F_000 264
_exptl_crystal_recrystallization_method 'Re-crystallisation from solvent'
_exptl_crystal_size_max 0.55
_exptl_crystal_size_mid 0.25
_exptl_crystal_size_min 0.05
_refine_diff_density_max 0.350
_refine_diff_density_min -0.275
_refine_diff_density_rms 0.053
_refine_ls_abs_structure_details
;
 Flack x determined using 1487 quotients [(I+)-(I-)]/[(I+)+(I-)]
 (Parsons, Flack and Wagner, Acta Cryst. B69 (2013) 249-259).
;
_refine_ls_abs_structure_Flack 0.014(4)
_refine_ls_extinction_method none
_refine_ls_goodness_of_fit_ref 1.000
_refine_ls_hydrogen_treatment constr
_refine_ls_matrix_type full
_refine_ls_number_parameters 131
_refine_ls_number_reflns 3717
_refine_ls_number_restraints 1
_refine_ls_restrained_S_all 1.000
_refine_ls_R_factor_all 0.0206
_refine_ls_R_factor_gt 0.0183
_refine_ls_shift/su_max 0.001
_refine_ls_shift/su_mean 0.000
_refine_ls_structure_factor_coef Fsqd
_refine_ls_weighting_details 'w=1/[\s^2^(Fo^2^)] where P=(Fo^2^+2Fc^2^)/3'
_refine_ls_weighting_scheme calc
_refine_ls_wR_factor_gt 0.0388
_refine_ls_wR_factor_ref 0.0392
_reflns_Friedel_coverage 0.815
_reflns_Friedel_fraction_full 0.993
_reflns_Friedel_fraction_max 0.982
_reflns_number_gt 3516
_reflns_number_total 3717
_reflns_threshold_expression 'I > 2\s(I)'
_cod_data_source_file c7fd00108h2.cif
_cod_data_source_block xs
_cod_database_code 1546051
_shelxl_version_number 2014/6
_shelx_space_group_comment
;
The symmetry employed for this shelxl refinement is uniquely defined
by the following loop, which should always be used as a source of
symmetry information in preference to the above space-group names.
They are only intended as comments.
;
_olex2_refinement_description
;
1. Fixed Uiso
 At 1.2 times of:
  All C(H) groups, All C(H,H) groups, All N(H,H,H) groups
 At 1.5 times of:
  All O(H,H) groups
2.a Free rotating group:
 O3(H3C,H3D)
2.b Ternary CH refined with riding coordinates:
 C2(H2)
2.c Secondary CH2 refined with riding coordinates:
 C3(H3A,H3B)
2.d Aromatic/amide H refined with riding coordinates:
 C5(H5), C8(H8), C9(H9), C6(H6)
2.e Idealised Me refined as rotating group:
 N1(H1A,H1B,H1C)
;
_olex2_submission_special_instructions 'No special instructions were received'

loop_
_space_group_symop_operation_xyz
'x, y, z'
'-x, y+1/2, -z'

loop_
_atom_site_label
_atom_site_type_symbol
_atom_site_fract_x
_atom_site_fract_y
_atom_site_fract_z
_atom_site_U_iso_or_equiv
_atom_site_adp_type
_atom_site_occupancy
_atom_site_site_symmetry_order
_atom_site_calc_flag
_atom_site_refinement_flags_posn
Br1 Br 0.87360(2) -0.19862(5) 0.43823(2) 0.01663(5) Uani 1 1 d .
C3 C 0.3537(3) 0.6604(3) 0.23336(11) 0.0135(3) Uani 1 1 d .
H3A H 0.4433 0.8142 0.2407 0.016 Uiso 1 1 calc R
H3B H 0.2203 0.6948 0.2577 0.016 Uiso 1 1 calc R
O1 O 0.0709(2) 0.2492(2) 0.15122(9) 0.0154(3) Uani 1 1 d .
C5 C 0.6715(3) 0.3620(3) 0.26049(12) 0.0143(4) Uani 1 1 d .
H5 H 0.7246 0.4371 0.2134 0.017 Uiso 1 1 calc R
C8 C 0.5161(3) 0.1420(4) 0.40027(12) 0.0165(4) Uani 1 1 d .
H8 H 0.4641 0.0674 0.4477 0.020 Uiso 1 1 calc R
C2 C 0.2952(3) 0.6060(3) 0.13688(12) 0.0117(3) Uani 1 1 d .
H2 H 0.4104 0.4982 0.1184 0.014 Uiso 1 1 calc R
C9 C 0.3988(3) 0.3329(4) 0.35304(11) 0.0156(4) Uani 1 1 d .
H9 H 0.2664 0.3870 0.3690 0.019 Uiso 1 1 calc R
C6 C 0.7907(3) 0.1722(4) 0.30611(12) 0.0153(3) Uani 1 1 d .
H6 H 0.9229 0.1174 0.2901 0.018 Uiso 1 1 calc R
C7 C 0.7115(3) 0.0643(4) 0.37580(12) 0.0146(3) Uani 1 1 d .
O2 O -0.0729(2) 0.5679(3) 0.06880(9) 0.0160(3) Uani 1 1 d .
C4 C 0.4737(3) 0.4447(4) 0.28290(12) 0.0134(3) Uani 1 1 d .
C1 C 0.0791(3) 0.4639(4) 0.11671(12) 0.0118(3) Uani 1 1 d .
O3 O 0.2993(2) 0.5081(3) 0.93109(9) 0.0170(3) Uani 1 1 d .
H3C H 0.2168 0.6075 0.9000 0.026 Uiso 1 1 d G
H3D H 0.2339 0.3710 0.9377 0.026 Uiso 1 1 d G
N1 N 0.2876(2) 0.8500(3) 0.08842(10) 0.0126(3) Uani 1 1 d .
H1A H 0.2135 0.9668 0.1146 0.015 Uiso 1 1 calc GR
H1B H 0.2212 0.8246 0.0346 0.015 Uiso 1 1 calc GR
H1C H 0.4233 0.9063 0.0868 0.015 Uiso 1 1 calc GR

loop_
_atom_site_aniso_label
_atom_site_aniso_U_11
_atom_site_aniso_U_22
_atom_site_aniso_U_33
_atom_site_aniso_U_23
_atom_site_aniso_U_13
_atom_site_aniso_U_12
Br1 0.01777(7) 0.01524(8) 0.01558(7) 0.00141(11) -0.00227(5) 0.00196(10)
C3 0.0139(8) 0.0131(8) 0.0129(8) -0.0010(6) -0.0003(6) 0.0009(6)
O1 0.0154(6) 0.0127(9) 0.0181(6) 0.0016(5) 0.0026(5) -0.0009(4)
C5 0.0127(7) 0.0172(10) 0.0128(8) 0.0018(6) 0.0016(6) -0.0003(6)
C8 0.0173(8) 0.0197(9) 0.0127(9) 0.0016(7) 0.0029(7) -0.0004(7)
C2 0.0104(7) 0.0113(8) 0.0132(8) 0.0012(6) 0.0009(6) 0.0007(6)
C9 0.0131(7) 0.0192(13) 0.0146(7) -0.0007(7) 0.0026(5) 0.0018(7)
C6 0.0119(8) 0.0180(9) 0.0158(9) -0.0008(7) 0.0006(6) 0.0009(6)
C7 0.0153(8) 0.0152(9) 0.0122(8) -0.0004(7) -0.0018(6) 0.0005(6)
O2 0.0116(6) 0.0153(6) 0.0198(7) -0.0005(5) -0.0028(5) -0.0002(5)
C4 0.0123(8) 0.0138(8) 0.0130(8) -0.0011(6) -0.0020(6) -0.0004(6)
C1 0.0108(7) 0.0124(8) 0.0127(8) -0.0037(6) 0.0036(6) -0.0007(6)
O3 0.0112(6) 0.0152(7) 0.0242(7) 0.0019(5) 0.0012(5) 0.0007(5)
N1 0.0105(6) 0.0115(9) 0.0155(7) 0.0018(5) 0.0007(5) -0.0010(5)

loop_
_atom_type_symbol
_atom_type_description
_atom_type_scat_dispersion_real
_atom_type_scat_dispersion_imag
_atom_type_scat_source
C C 0.0033 0.0016 'International Tables Vol C Tables 4.2.6.8 and 6.1.1.4'
H H 0.0000 0.0000 'International Tables Vol C Tables 4.2.6.8 and 6.1.1.4'
Br Br -0.2901 2.4595 'International Tables Vol C Tables 4.2.6.8 and 6.1.1.4'
N N 0.0061 0.0033 'International Tables Vol C Tables 4.2.6.8 and 6.1.1.4'
O O 0.0106 0.0060 'International Tables Vol C Tables 4.2.6.8 and 6.1.1.4'

loop_
_geom_angle_atom_site_label_1
_geom_angle_atom_site_label_2
_geom_angle_atom_site_label_3
_geom_angle
H3A C3 H3B 107.7
C2 C3 H3A 108.8
C2 C3 H3B 108.8
C4 C3 H3A 108.8
C4 C3 H3B 108.8
C4 C3 C2 113.76(15)
C6 C5 H5 119.3
C6 C5 C4 121.47(17)
C4 C5 H5 119.3
C9 C8 H8 120.7
C7 C8 H8 120.7
C7 C8 C9 118.62(17)
C3 C2 H2 108.3
C1 C2 C3 112.08(15)
C1 C2 H2 108.3
N1 C2 C3 109.45(14)
N1 C2 H2 108.3
N1 C2 C1 110.30(14)
C8 C9 H9 119.4
C4 C9 C8 121.28(16)
C4 C9 H9 119.4
C5 C6 H6 120.6
C5 C6 C7 118.72(17)
C7 C6 H6 120.6
C8 C7 Br1 119.58(14)
C6 C7 Br1 118.92(14)
C6 C7 C8 121.50(18)
C5 C4 C3 119.54(17)
C9 C4 C3 121.99(17)
C9 C4 C5 118.40(17)
O1 C1 C2 115.71(15)
O2 C1 O1 125.41(17)
O2 C1 C2 118.88(16)
H3C O3 H3D 109.5
C2 N1 H1A 109.5
C2 N1 H1B 109.5
C2 N1 H1C 109.5
H1A N1 H1B 109.5
H1A N1 H1C 109.5
H1B N1 H1C 109.5

loop_
_geom_bond_atom_site_label_1
_geom_bond_atom_site_label_2
_geom_bond_distance
Br1 C7 1.9225(19)
C3 H3A 0.9900
C3 H3B 0.9900
C3 C2 1.556(3)
C3 C4 1.529(3)
O1 C1 1.269(2)
C5 H5 0.9500
C5 C6 1.398(3)
C5 C4 1.413(2)
C8 H8 0.9500
C8 C9 1.408(3)
C8 C7 1.404(3)
C2 H2 1.0000
C2 C1 1.551(2)
C2 N1 1.504(2)
C9 H9 0.9500
C9 C4 1.403(3)
C6 H6 0.9500
C6 C7 1.400(3)
O2 C1 1.266(2)
O3 H3C 0.8502
O3 H3D 0.8497
N1 H1A 0.9100
N1 H1B 0.9100
N1 H1C 0.9100

loop_
_geom_torsion_atom_site_label_1
_geom_torsion_atom_site_label_2
_geom_torsion_atom_site_label_3
_geom_torsion_atom_site_label_4
_geom_torsion
C3 C2 C1 O1 -60.9(2)
C3 C2 C1 O2 118.62(18)
C5 C6 C7 Br1 179.53(13)
C5 C6 C7 C8 0.2(3)
C8 C9 C4 C3 -177.15(17)
C8 C9 C4 C5 -0.2(3)
C2 C3 C4 C5 59.1(2)
C2 C3 C4 C9 -123.98(19)
C9 C8 C7 Br1 -179.28(15)
C9 C8 C7 C6 0.0(3)
C6 C5 C4 C3 177.48(16)
C6 C5 C4 C9 0.5(3)
C7 C8 C9 C4 0.0(3)
C4 C3 C2 C1 86.59(19)
C4 C3 C2 N1 -150.70(14)
C4 C5 C6 C7 -0.5(3)
N1 C2 C1 O1 176.84(15)
N1 C2 C1 O2 -3.6(2)
